data_9005303
loop_
_publ_author_name
'Allan, D. R.'
'Angel, R. J.'

_publ_section_title
;
 A high-pressure structural study of microcline (KAlSi3O8) to 7 GPa
 P = 0.0 GPa
;
_journal_name_full 'European Journal of Mineralogy'
_journal_page_first 263
_journal_page_last 275
_journal_volume 9
_journal_year 1997
_chemical_formula_sum 'Al1.03 K0.986 Na0.014 O8 Si2.97'
_chemical_name_mineral Microcline
_space_group_IT_number 2
_symmetry_space_group_name_Hall '-P 1 (1/2*x+1/2*y,1/2*x-1/2*y,-z)'
_symmetry_space_group_name_H-M 'C -1'
_cell_angle_alpha 90.530
_cell_angle_beta 115.972
_cell_angle_gamma 87.968
_cell_formula_units_Z 4
_cell_length_a 8.5733
_cell_length_b 12.9375
_cell_length_c 7.2075
_cell_volume 718.229
_database_code_amcsd 0006649
_diffrn_ambient_pressure 0
_exptl_crystal_density_diffrn 2.572
_cod_original_formula_sum '(K.986 Na.014) (Al1.03 Si2.97) O8'
_cod_database_code 9005303

loop_
_space_group_symop_operation_xyz
x,y,z
1/2+x,1/2+y,z
-x,-y,-z
1/2-x,1/2-y,-z

loop_
_atom_site_label
_atom_site_fract_x
_atom_site_fract_y
_atom_site_fract_z
_atom_site_occupancy
_atom_site_U_iso_or_equiv
_atom_site_type_symbol
_atom_site_attached_hydrogens
KM 0.28410 -0.00710 0.13670 0.98600 0.02495 K 0
NaM 0.28410 -0.00710 0.13670 0.01400 0.02495 Na 0
AlT1o 0.01020 0.18810 0.21800 0.94400 0.01646 Al 0
SiT1o 0.01020 0.18810 0.21800 0.05600 0.01646 Si 0
AlT1m 0.00880 0.81820 0.23150 0.06800 0.01646 Al 0
SiT1m 0.00880 0.81820 0.23150 0.93200 0.01646 Si 0
AlT2o 0.71050 0.12060 0.34050 0.00900 0.01646 Al 0
SiT2o 0.71050 0.12060 0.34050 0.99100 0.01646 Si 0
AlT2m 0.70690 0.88640 0.34970 0.00900 0.01697 Al 0
SiT2m 0.70690 0.88640 0.34970 0.99100 0.01697 Si 0
Oa1 0.00170 0.14060 -0.01570 1.00000 0.02191 O 0
Oa2 0.63960 0.00500 0.28590 1.00000 0.01912 O 0
Obo 0.82110 0.14990 0.22050 1.00000 0.02482 O 0
Obm 0.83240 0.85580 0.23800 1.00000 0.02634 O 0
Oco 0.03470 0.32140 0.25300 1.00000 0.02254 O 0
Ocm 0.03840 0.69120 0.26840 1.00000 0.02090 O 0
Odo 0.18840 0.12530 0.40450 1.00000 0.02014 O 0
Odm 0.17680 0.87000 0.41020 1.00000 0.02115 O 0

loop_
_cod_changelog_entry_id
_cod_changelog_entry_author
_cod_changelog_entry_date
_cod_changelog_entry_text
1
;cod-tools version 3.8.0
Id: cif_guess_AMCSD_atom_types 9581 2023-05-17 12:35:41Z saulius
;
2023-05-18T11:39:10+03:00
;Derived atom types and hydrogen counts
from atom names that follow the AMCSD naming convention
(Wat == water, O-H == hydroxyl).
;

loop_
_cod_related_entry_id
_cod_related_entry_database
_cod_related_entry_code
1 AMCSD 0006649
